data_1535561
loop_
_publ_author_name
'Moss, M.A.'
'Jeitschko, W.'

_publ_section_title
;
 Kristallstrukturen und Eigenschaften der Thorium-Nickel-Carbide Th3 Ni5
 C5 und Th2 Ni C2
;
_journal_name_full 'Zeitschrift fuer Anorganische und Allgemeine Chemie'
_journal_page_first 57
_journal_page_last 67
_journal_volume 603
_journal_year 1991
_chemical_formula_sum 'C2 Ni0.96 Th2'
_chemical_name_systematic 'Th2 Ni0.96 C2'
_space_group_IT_number 139
_symmetry_space_group_name_Hall '-I 4 2'
_symmetry_space_group_name_H-M 'I 4/m m m'
_cell_angle_alpha 90
_cell_angle_beta 90
_cell_angle_gamma 90
_cell_formula_units_Z 2
_cell_length_a 3.75
_cell_length_b 3.75
_cell_length_c 12.34
_cell_volume 173.531
_citation_journal_id_ASTM ZAACAB
_cod_data_source_file Moss_ZAACAB_1991_81.cif
_cod_data_source_block C2Ni0.96Th2
_cod_original_cell_volume 173.5312
_cod_database_code 1535561

loop_
_symmetry_equiv_pos_as_xyz
x,y,z
-y,x,z
-x,-y,z
y,-x,z
x,-y,-z
y,x,-z
-x,y,-z
-y,-x,-z
-x,-y,-z
y,-x,-z
x,y,-z
-y,x,-z
-x,y,z
-y,-x,z
x,-y,z
y,x,z
x+1/2,y+1/2,z+1/2
-y+1/2,x+1/2,z+1/2
-x+1/2,-y+1/2,z+1/2
y+1/2,-x+1/2,z+1/2
x+1/2,-y+1/2,-z+1/2
y+1/2,x+1/2,-z+1/2
-x+1/2,y+1/2,-z+1/2
-y+1/2,-x+1/2,-z+1/2
-x+1/2,-y+1/2,-z+1/2
y+1/2,-x+1/2,-z+1/2
x+1/2,y+1/2,-z+1/2
-y+1/2,x+1/2,-z+1/2
-x+1/2,y+1/2,z+1/2
-y+1/2,-x+1/2,z+1/2
x+1/2,-y+1/2,z+1/2
y+1/2,x+1/2,z+1/2

loop_
_atom_site_label
_atom_site_type_symbol
_atom_site_fract_x
_atom_site_fract_y
_atom_site_fract_z
_atom_site_occupancy
_atom_site_U_iso_or_equiv
Th1 Th 0 0 0.35402 0.999 0.0
Ni1 Ni 0 0 0 0.96 0.0
C1 C 0 0 0.156 1 0.0
